data_4101615
loop_
_publ_author_name
'Guthrie, David B.'
'Geib, Steven J.'
'Curran, Dennis P.'

_publ_section_title
;
 Radical and Heck cyclizations of diastereomeric o-haloanilide
 atropisomers.
;
_journal_issue 1
_journal_name_full 'Journal of the American Chemical Society'
_journal_page_first 115
_journal_page_last 122
_journal_paper_doi 10.1021/ja108795x
_journal_volume 133
_journal_year 2011
_chemical_formula_sum 'C16 H18 I N O3'
_chemical_formula_weight 399.21
_chemical_name_systematic
; 
 ? 
;
_space_group_IT_number 14
_symmetry_cell_setting monoclinic
_symmetry_space_group_name_Hall '-P 2ybc'
_symmetry_space_group_name_H-M 'P 1 21/c 1'
_atom_sites_solution_hydrogens geom
_atom_sites_solution_primary direct
_atom_sites_solution_secondary difmap
_audit_creation_method SHELXL-97
_cell_angle_alpha 90.00
_cell_angle_beta 94.332(3)
_cell_angle_gamma 90.00
_cell_formula_units_Z 4
_cell_length_a 9.7112(15)
_cell_length_b 11.6237(17)
_cell_length_c 14.127(2)
_cell_measurement_reflns_used 5306
_cell_measurement_temperature 203(2)
_cell_measurement_theta_max 0.00
_cell_measurement_theta_min 0.00
_cell_volume 1590.1(4)
_computing_cell_refinement 'Bruker SMART'
_computing_data_collection 'Bruker SMART'
_computing_data_reduction 'Bruker SAINT'
_computing_molecular_graphics 'Bruker SHELXTL'
_computing_publication_material 'Bruker SHELXTL'
_computing_structure_refinement 'SHELXL-97 (Sheldrick, 1997)'
_computing_structure_solution 'SHELXS-97 (Sheldrick, 1990)'
_diffrn_ambient_temperature 203(2)
_diffrn_measured_fraction_theta_full 1.000
_diffrn_measured_fraction_theta_max 1.000
_diffrn_measurement_device_type 'CCD area detector'
_diffrn_measurement_method 'phi and omega scans'
_diffrn_radiation_monochromator graphite
_diffrn_radiation_source 'fine-focus sealed tube'
_diffrn_radiation_type MoK\a
_diffrn_radiation_wavelength 0.71073
_diffrn_reflns_av_R_equivalents 0.0444
_diffrn_reflns_av_sigmaI/netI 0.0359
_diffrn_reflns_limit_h_max 12
_diffrn_reflns_limit_h_min -12
_diffrn_reflns_limit_k_max 15
_diffrn_reflns_limit_k_min -15
_diffrn_reflns_limit_l_max 18
_diffrn_reflns_limit_l_min -18
_diffrn_reflns_number 15074
_diffrn_reflns_theta_full 27.50
_diffrn_reflns_theta_max 27.50
_diffrn_reflns_theta_min 2.10
_exptl_absorpt_coefficient_mu 2.023
_exptl_absorpt_correction_T_max 0.6760
_exptl_absorpt_correction_T_min 0.5462
_exptl_absorpt_correction_type none
_exptl_crystal_density_diffrn 1.668
_exptl_crystal_density_meas 0
_exptl_crystal_density_method 'not measured'
_exptl_crystal_F_000 792
_exptl_crystal_size_max 0.34
_exptl_crystal_size_mid 0.25
_exptl_crystal_size_min 0.21
_refine_diff_density_max 1.623
_refine_diff_density_min -0.526
_refine_diff_density_rms 0.092
_refine_ls_extinction_method none
_refine_ls_goodness_of_fit_ref 0.996
_refine_ls_hydrogen_treatment mixed
_refine_ls_matrix_type full
_refine_ls_number_parameters 240
_refine_ls_number_reflns 3655
_refine_ls_number_restraints 0
_refine_ls_restrained_S_all 0.996
_refine_ls_R_factor_all 0.0433
_refine_ls_R_factor_gt 0.0362
_refine_ls_shift/su_max 0.083
_refine_ls_shift/su_mean 0.006
_refine_ls_structure_factor_coef Fsqd
_refine_ls_weighting_details 'calc w=1/[\s^2^(Fo^2^)+(0.0780P)^2^+0.0000P] where P=(Fo^2^+2Fc^2^)/3'
_refine_ls_weighting_scheme calc
_refine_ls_wR_factor_gt 0.1071
_refine_ls_wR_factor_ref 0.1128
_reflns_number_gt 3144
_reflns_number_total 3655
_reflns_threshold_expression >2sigma(I)
_cod_data_source_file ja108795x_si_004.cif
_cod_data_source_block dgc922s
_cod_depositor_comments
;
The following automatic conversions were performed:

'_symmetry_cell_setting' value 'Monoclinic' changed to 'monoclinic'
according to the built-in table from CIF Core dictionary named
'cif_core.dic' version 2.4.1 from 2010-06-29.

Automatic conversion script
Id: cif_fix_values 1673 2011-04-08 12:14:43Z adriana 
;
_cod_original_sg_symbol_H-M P2(1)/c
_cod_database_code 4101615

loop_
_symmetry_equiv_pos_as_xyz
'x, y, z'
'-x, y+1/2, -z+1/2'
'-x, -y, -z'
'x, -y-1/2, z-1/2'

loop_
_atom_site_label
_atom_site_type_symbol
_atom_site_fract_x
_atom_site_fract_y
_atom_site_fract_z
_atom_site_U_iso_or_equiv
_atom_site_adp_type
_atom_site_occupancy
_atom_site_symmetry_multiplicity
_atom_site_calc_flag
_atom_site_refinement_flags
_atom_site_disorder_assembly
_atom_site_disorder_group
I I 0.72654(2) 0.845623(19) 0.818067(16) 0.04560(12) Uani 1 1 d . . .
N N 0.8461(2) 0.58283(19) 0.85798(15) 0.0260(5) Uani 1 1 d . . .
O1 O 0.7107(2) 0.3853(2) 0.55234(14) 0.0362(5) Uani 1 1 d . . .
C1 C 0.6255(3) 0.6898(3) 0.84230(19) 0.0316(6) Uani 1 1 d . . .
O2 O 0.7856(3) 0.3469(2) 0.40915(19) 0.0590(8) Uani 1 1 d . . .
C2 C 0.4822(3) 0.6924(3) 0.8437(2) 0.0413(7) Uani 1 1 d . . .
H2 H 0.437(3) 0.762(3) 0.834(2) 0.031(8) Uiso 1 1 d . . .
O3 O 1.0604(2) 0.60724(19) 0.92997(15) 0.0345(5) Uani 1 1 d . . .
C3 C 0.4116(3) 0.5925(4) 0.8640(2) 0.0449(8) Uani 1 1 d . . .
H3 H 0.318(5) 0.591(4) 0.874(3) 0.056(12) Uiso 1 1 d . . .
C4 C 0.4839(3) 0.4920(3) 0.8833(3) 0.0431(8) Uani 1 1 d . . .
H4 H 0.435(4) 0.431(4) 0.900(3) 0.047(11) Uiso 1 1 d . . .
C5 C 0.6260(3) 0.4895(3) 0.8826(2) 0.0360(7) Uani 1 1 d . . .
H5 H 0.674(4) 0.432(3) 0.891(3) 0.043(10) Uiso 1 1 d . . .
C6 C 0.6994(3) 0.5884(2) 0.86170(18) 0.0281(6) Uani 1 1 d . . .
C7 C 0.9011(3) 0.5290(3) 0.77395(19) 0.0295(6) Uani 1 1 d . . .
H7 H 0.996(4) 0.539(3) 0.785(3) 0.042(10) Uiso 1 1 d . . .
C8 C 0.8440(4) 0.5843(3) 0.6814(2) 0.0361(7) Uani 1 1 d . . .
H8A H 0.870(5) 0.665(3) 0.678(3) 0.061(13) Uiso 1 1 d . . .
H8B H 0.737(4) 0.581(3) 0.677(2) 0.031(8) Uiso 1 1 d . . .
C9 C 0.8955(4) 0.5206(3) 0.5981(2) 0.0342(6) Uani 1 1 d . . .
H9A H 0.860(4) 0.547(3) 0.545(3) 0.046(11) Uiso 1 1 d . . .
H9B H 0.991(4) 0.523(4) 0.604(3) 0.055(11) Uiso 1 1 d . . .
C10 C 0.8543(3) 0.3950(3) 0.5946(2) 0.0316(6) Uani 1 1 d . . .
H10 H 0.907(4) 0.355(3) 0.551(3) 0.027(8) Uiso 1 1 d . . .
C11 C 0.8571(3) 0.3412(2) 0.6908(2) 0.0329(6) Uani 1 1 d . . .
H11 H 0.847(3) 0.250(3) 0.693(2) 0.030(8) Uiso 1 1 d . . .
C12 C 0.8785(3) 0.4013(3) 0.7708(2) 0.0339(6) Uani 1 1 d . . .
H12 H 0.889(4) 0.363(3) 0.833(3) 0.043(10) Uiso 1 1 d . . .
C13 C 0.6926(4) 0.3610(3) 0.4594(2) 0.0362(7) Uani 1 1 d . . .
C14 C 0.5431(4) 0.3552(4) 0.4269(3) 0.0536(10) Uani 1 1 d . . .
H14A H 0.5141 0.4281 0.3985 0.080 Uiso 1 1 calc R . .
H14B H 0.4896 0.3395 0.4807 0.080 Uiso 1 1 calc R . .
H14C H 0.5282 0.2943 0.3803 0.080 Uiso 1 1 calc R . .
C15 C 0.9352(3) 0.6154(2) 0.93288(19) 0.0265(5) Uani 1 1 d . . .
C16 C 0.8715(4) 0.6607(3) 1.0199(2) 0.0347(7) Uani 1 1 d . . .
H16A H 0.8341 0.5970 1.0543 0.052 Uiso 1 1 calc R . .
H16B H 0.7980 0.7142 1.0007 0.052 Uiso 1 1 calc R . .
H16C H 0.9416 0.6998 1.0606 0.052 Uiso 1 1 calc R . .

loop_
_atom_site_aniso_label
_atom_site_aniso_U_11
_atom_site_aniso_U_22
_atom_site_aniso_U_33
_atom_site_aniso_U_23
_atom_site_aniso_U_13
_atom_site_aniso_U_12
I 0.04962(18) 0.03439(16) 0.05196(18) 0.00805(8) -0.00157(11) 0.00553(8)
N 0.0229(11) 0.0297(11) 0.0249(10) -0.0036(9) -0.0004(8) 0.0030(9)
O1 0.0312(11) 0.0490(12) 0.0282(10) -0.0068(9) -0.0001(8) -0.0028(9)
C1 0.0305(14) 0.0376(15) 0.0262(13) -0.0046(11) -0.0016(11) 0.0068(12)
O2 0.0563(17) 0.086(2) 0.0353(13) -0.0149(12) 0.0063(12) -0.0039(14)
C2 0.0335(16) 0.0545(19) 0.0356(16) -0.0071(14) 0.0003(13) 0.0133(15)
O3 0.0265(10) 0.0355(11) 0.0404(11) -0.0005(9) -0.0054(8) -0.0032(8)
C3 0.0244(15) 0.067(2) 0.0436(18) -0.0138(16) 0.0041(13) -0.0011(15)
C4 0.0322(16) 0.052(2) 0.0461(18) -0.0044(15) 0.0080(14) -0.0082(15)
C5 0.0334(16) 0.0363(16) 0.0390(16) -0.0032(13) 0.0073(13) -0.0003(13)
C6 0.0271(13) 0.0358(15) 0.0210(12) -0.0039(11) -0.0001(10) 0.0007(11)
C7 0.0239(13) 0.0376(15) 0.0271(13) -0.0051(11) 0.0030(10) 0.0029(11)
C8 0.053(2) 0.0283(15) 0.0287(14) 0.0001(11) 0.0114(13) -0.0030(13)
C9 0.0396(17) 0.0368(16) 0.0265(14) -0.0006(12) 0.0050(12) -0.0062(13)
C10 0.0279(14) 0.0387(16) 0.0285(13) -0.0074(12) 0.0047(11) -0.0013(12)
C11 0.0312(15) 0.0300(15) 0.0370(15) 0.0003(11) 0.0000(12) 0.0000(11)
C12 0.0372(16) 0.0328(15) 0.0314(14) 0.0020(12) 0.0011(12) 0.0083(12)
C13 0.0431(18) 0.0355(16) 0.0296(15) -0.0011(11) 0.0000(13) -0.0056(13)
C14 0.050(2) 0.066(3) 0.043(2) -0.0039(16) -0.0120(17) -0.0129(18)
C15 0.0330(14) 0.0193(12) 0.0266(13) 0.0016(10) -0.0026(10) 0.0017(10)
C16 0.0429(17) 0.0354(16) 0.0244(14) -0.0048(11) -0.0066(12) 0.0073(12)

loop_
_atom_type_symbol
_atom_type_description
_atom_type_scat_dispersion_real
_atom_type_scat_dispersion_imag
_atom_type_scat_source
C C 0.0033 0.0016 'International Tables Vol C Tables 4.2.6.8 and 6.1.1.4'
H H 0.0000 0.0000 'International Tables Vol C Tables 4.2.6.8 and 6.1.1.4'
N N 0.0061 0.0033 'International Tables Vol C Tables 4.2.6.8 and 6.1.1.4'
O O 0.0106 0.0060 'International Tables Vol C Tables 4.2.6.8 and 6.1.1.4'
I I -0.4742 1.8119 'International Tables Vol C Tables 4.2.6.8 and 6.1.1.4'

loop_
_geom_angle_atom_site_label_1
_geom_angle_atom_site_label_2
_geom_angle_atom_site_label_3
_geom_angle
_geom_angle_site_symmetry_1
_geom_angle_site_symmetry_3
_geom_angle_publ_flag
C15 N C6 122.2(2) . . ?
C15 N C7 119.5(2) . . ?
C6 N C7 118.0(2) . . ?
C13 O1 C10 117.4(2) . . ?
C2 C1 C6 121.0(3) . . ?
C2 C1 I 117.6(2) . . ?
C6 C1 I 121.3(2) . . ?
C1 C2 C3 119.6(3) . . ?
C1 C2 H2 119(2) . . ?
C3 C2 H2 122(2) . . ?
C4 C3 C2 119.8(3) . . ?
C4 C3 H3 116(3) . . ?
C2 C3 H3 124(3) . . ?
C3 C4 C5 120.7(3) . . ?
C3 C4 H4 117(3) . . ?
C5 C4 H4 122(3) . . ?
C4 C5 C6 120.7(3) . . ?
C4 C5 H5 125(3) . . ?
C6 C5 H5 114(3) . . ?
C5 C6 C1 118.3(3) . . ?
C5 C6 N 119.7(3) . . ?
C1 C6 N 122.0(3) . . ?
N C7 C12 112.4(2) . . ?
N C7 C8 112.4(2) . . ?
C12 C7 C8 110.4(2) . . ?
N C7 H7 103(2) . . ?
C12 C7 H7 106(2) . . ?
C8 C7 H7 113(2) . . ?
C9 C8 C7 110.0(3) . . ?
C9 C8 H8A 110(3) . . ?
C7 C8 H8A 112(3) . . ?
C9 C8 H8B 109.1(18) . . ?
C7 C8 H8B 109.2(18) . . ?
H8A C8 H8B 107(4) . . ?
C8 C9 C10 113.4(3) . . ?
C8 C9 H9A 112(3) . . ?
C10 C9 H9A 103(3) . . ?
C8 C9 H9B 108(3) . . ?
C10 C9 H9B 107(3) . . ?
H9A C9 H9B 114(4) . . ?
O1 C10 C11 106.7(2) . . ?
O1 C10 C9 109.0(3) . . ?
C11 C10 C9 112.7(2) . . ?
O1 C10 H10 104(2) . . ?
C11 C10 H10 114(2) . . ?
C9 C10 H10 110.2(19) . . ?
C12 C11 C10 123.0(3) . . ?
C12 C11 H11 120.1(17) . . ?
C10 C11 H11 116.8(17) . . ?
C11 C12 C7 123.8(3) . . ?
C11 C12 H12 121(2) . . ?
C7 C12 H12 115(2) . . ?
O2 C13 O1 123.9(3) . . ?
O2 C13 C14 124.7(3) . . ?
O1 C13 C14 111.3(3) . . ?
C13 C14 H14A 109.5 . . ?
C13 C14 H14B 109.5 . . ?
H14A C14 H14B 109.5 . . ?
C13 C14 H14C 109.5 . . ?
H14A C14 H14C 109.5 . . ?
H14B C14 H14C 109.5 . . ?
O3 C15 N 121.6(3) . . ?
O3 C15 C16 121.5(3) . . ?
N C15 C16 116.8(3) . . ?
C15 C16 H16A 109.5 . . ?
C15 C16 H16B 109.5 . . ?
H16A C16 H16B 109.5 . . ?
C15 C16 H16C 109.5 . . ?
H16A C16 H16C 109.5 . . ?
H16B C16 H16C 109.5 . . ?

loop_
_geom_bond_atom_site_label_1
_geom_bond_atom_site_label_2
_geom_bond_distance
_geom_bond_site_symmetry_2
_geom_bond_publ_flag
I C1 2.101(3) . ?
N C15 1.369(3) . ?
N C6 1.432(3) . ?
N C7 1.477(3) . ?
O1 C13 1.341(4) . ?
O1 C10 1.479(3) . ?
C1 C2 1.394(4) . ?
C1 C6 1.396(4) . ?
O2 C13 1.202(4) . ?
C2 C3 1.389(6) . ?
C2 H2 0.92(3) . ?
O3 C15 1.223(3) . ?
C3 C4 1.379(6) . ?
C3 H3 0.93(5) . ?
C4 C5 1.381(4) . ?
C4 H4 0.90(4) . ?
C5 C6 1.396(4) . ?
C5 H5 0.82(4) . ?
C7 C12 1.500(4) . ?
C7 C8 1.524(4) . ?
C7 H7 0.93(4) . ?
C8 C9 1.507(4) . ?
C8 H8A 0.97(4) . ?
C8 H8B 1.03(3) . ?
C9 C10 1.515(4) . ?
C9 H9A 0.86(4) . ?
C9 H9B 0.93(4) . ?
C10 C11 1.494(4) . ?
C10 H10 0.95(4) . ?
C11 C12 1.332(4) . ?
C11 H11 1.06(3) . ?
C12 H12 0.98(4) . ?
C13 C14 1.491(5) . ?
C14 H14A 0.9700 . ?
C14 H14B 0.9700 . ?
C14 H14C 0.9700 . ?
C15 C16 1.512(4) . ?
C16 H16A 0.9700 . ?
C16 H16B 0.9700 . ?
C16 H16C 0.9700 . ?
